data_1513125
loop_
_publ_author_name
'Ryabchuk, Pavel'
'Edwards, Andrew'
'Gerasimchuk, Nikolay'
'Rubina, Marina'
'Rubin, Michael'

_publ_section_title
;
 Dual Control of the Selectivity in the Formal Nucleophilic Substitution
 of Bromocyclopropanes en Route to Densely Functionalized, Chirally Rich
 Cyclopropyl Derivatives
;
_journal_issue 23
_journal_name_full 'Organic Letters'
_journal_page_first 6010
_journal_paper_doi 10.1021/ol4027792
_journal_volume 15
_journal_year 2013
_chemical_formula_moiety 'C19 H23 N2 O, C12 H12 Br O2'
_chemical_formula_sum 'C31 H35 Br N2 O3'
_chemical_formula_weight 563.52
_chemical_name_common 'Cinchonine salt'
_chemical_name_systematic
; 
 Cinchonine, M.Rubin sample #4 
;
_space_group_IT_number 19
_symmetry_cell_setting orthorhombic
_symmetry_Int_Tables_number 19
_symmetry_space_group_name_Hall 'P 2ac 2ab'
_symmetry_space_group_name_H-M 'P 21 21 21'
_atom_sites_solution_hydrogens geom
_atom_sites_solution_primary direct
_atom_sites_solution_secondary difmap
_audit_creation_method SHELXL-97
_cell_angle_alpha 90.00
_cell_angle_beta 90.00
_cell_angle_gamma 90.00
_cell_formula_units_Z 4
_cell_length_a 9.9583(8)
_cell_length_b 11.9802(9)
_cell_length_c 22.9491(17)
_cell_measurement_reflns_used 143
_cell_measurement_temperature 120(2)
_cell_measurement_theta_max 54.69
_cell_measurement_theta_min 2.17
_cell_volume 2737.9(4)
_computing_cell_refinement 'SAINT (Bruker, 1998)'
_computing_data_collection 'SMART (Bruker, 1998)'
_computing_data_reduction 'SAINT (Bruker, 1998)'
_computing_molecular_graphics 'ORTEP-III (Burnett & Johnson, 1996)'
_computing_publication_material 'CIFTAB (Sheldrick, 1997)'
_computing_structure_refinement 'SHELXL-97 (Sheldrick, 1997)'
_computing_structure_solution 'SHELXS-97 (Sheldrick, 1990)'
_diffrn_ambient_temperature 120(2)
_diffrn_measured_fraction_theta_full 0.998
_diffrn_measured_fraction_theta_max 0.998
_diffrn_measurement_device_type 'Bruker APEX2 CCD area detector'
_diffrn_measurement_method '4 omega scans; full sphere'
_diffrn_radiation_monochromator graphite
_diffrn_radiation_source 'fine-focus sealed tube'
_diffrn_radiation_type MoK\a
_diffrn_radiation_wavelength 0.71073
_diffrn_reflns_av_R_equivalents 0.0582
_diffrn_reflns_av_sigmaI/netI 0.0551
_diffrn_reflns_limit_h_max 13
_diffrn_reflns_limit_h_min -13
_diffrn_reflns_limit_k_max 15
_diffrn_reflns_limit_k_min -15
_diffrn_reflns_limit_l_max 30
_diffrn_reflns_limit_l_min -30
_diffrn_reflns_number 35390
_diffrn_reflns_theta_full 27.87
_diffrn_reflns_theta_max 27.87
_diffrn_reflns_theta_min 1.77
_exptl_absorpt_coefficient_mu 1.536
_exptl_absorpt_correction_T_max 1.0000
_exptl_absorpt_correction_T_min 0.9176
_exptl_absorpt_correction_type numerical
_exptl_crystal_colour colorless
_exptl_crystal_density_diffrn 1.367
_exptl_crystal_density_meas ?
_exptl_crystal_density_method 'not measured'
_exptl_crystal_description block
_exptl_crystal_F_000 1176
_exptl_crystal_size_max 0.76
_exptl_crystal_size_mid 0.18
_exptl_crystal_size_min 0.13
_refine_diff_density_max 0.431
_refine_diff_density_min -0.458
_refine_diff_density_rms 0.060
_refine_ls_abs_structure_details 'Flack H D (1983), Acta Cryst. A39, 876-881'
_refine_ls_abs_structure_Flack -0.004(6)
_refine_ls_extinction_method none
_refine_ls_goodness_of_fit_ref 1.015
_refine_ls_hydrogen_treatment mixed
_refine_ls_matrix_type full
_refine_ls_number_parameters 344
_refine_ls_number_reflns 6518
_refine_ls_number_restraints 0
_refine_ls_restrained_S_all 1.015
_refine_ls_R_factor_all 0.0491
_refine_ls_R_factor_gt 0.0356
_refine_ls_shift/su_max 0.001
_refine_ls_shift/su_mean 0.000
_refine_ls_structure_factor_coef Fsqd
_refine_ls_weighting_details 'calc w=1/[\s^2^(Fo^2^)+(0.0309P)^2^+0.2329P] where P=(Fo^2^+2Fc^2^)/3'
_refine_ls_weighting_scheme calc
_refine_ls_wR_factor_gt 0.0701
_refine_ls_wR_factor_ref 0.0750
_reflns_number_gt 5536
_reflns_number_total 6518
_reflns_threshold_expression >2sigma(I)
_cod_data_source_file ol4027792_si_002.cif
_cod_data_source_block first-inv
_cod_depositor_comments
;
The following automatic conversions were performed:

'_exptl_crystal_density_meas' value 'not measured' was changed to '?'
- the value is perceived as not measured.

Automatic conversion script
Id: cif_fix_values 3008 2015-01-20 13:52:24Z robertas 
;
_cod_database_code 1513125
_chemical_absolute_configuration_n2 S
_chemical_absolute_configuration_c10 R
_chemical_absolute_configuration_c11 S
_chemical_absolute_configuration_c13 S
_chemical_absolute_configuration_c17 R
_chemical_absolute_configuration_c27 S
_chemical_absolute_configuration_c30 R

loop_
_symmetry_equiv_pos_as_xyz
'x, y, z'
'x+1/2, -y+1/2, -z'
'-x, y+1/2, -z+1/2'
'-x+1/2, -y, z+1/2'

loop_
_atom_site_label
_atom_site_type_symbol
_atom_site_fract_x
_atom_site_fract_y
_atom_site_fract_z
_atom_site_U_iso_or_equiv
_atom_site_adp_type
_atom_site_occupancy
_atom_site_symmetry_multiplicity
_atom_site_calc_flag
_atom_site_refinement_flags
Br1 Br 0.83048(3) 0.35420(2) -0.013190(11) 0.02754(7) Uani 1 1 d .
C1 C 0.9519(3) 1.1049(3) -0.13481(15) 0.0407(8) Uani 1 1 d .
H12 H 0.9716 1.1815 -0.1412 0.049 Uiso 1 1 calc R
C2 C 0.9717(3) 1.0623(2) -0.07810(12) 0.0305(7) Uani 1 1 d .
H13 H 1.0080 1.1083 -0.0483 0.037 Uiso 1 1 calc R
C3 C 0.9379(2) 0.9541(2) -0.06683(11) 0.0225(6) Uani 1 1 d .
C4 C 0.8817(3) 0.8887(2) -0.11298(11) 0.0249(6) Uani 1 1 d .
C5 C 0.8343(3) 0.7786(2) -0.10585(11) 0.0294(6) Uani 1 1 d .
H11 H 0.8350 0.7452 -0.0683 0.035 Uiso 1 1 calc R
C6 C 0.7872(3) 0.7195(3) -0.15264(13) 0.0402(8) Uani 1 1 d .
H16 H 0.7539 0.6459 -0.1473 0.048 Uiso 1 1 calc R
C7 C 0.7881(3) 0.7671(3) -0.20841(14) 0.0484(9) Uani 1 1 d .
H2 H 0.7592 0.7241 -0.2409 0.058 Uiso 1 1 calc R
C8 C 0.8294(3) 0.8736(3) -0.21664(12) 0.0461(9) Uani 1 1 d .
H15 H 0.8290 0.9047 -0.2547 0.055 Uiso 1 1 calc R
C9 C 0.8734(3) 0.9386(3) -0.16889(13) 0.0336(7) Uani 1 1 d .
C10 C 0.9583(2) 0.90373(19) -0.00710(11) 0.0181(5) Uani 1 1 d .
H10 H 0.9835 0.8234 -0.0116 0.022 Uiso 1 1 calc R
C11 C 0.8246(3) 0.91104(17) 0.02646(9) 0.0172(5) Uani 1 1 d .
H9 H 0.7497 0.9046 -0.0024 0.021 Uiso 1 1 calc R
C12 C 0.8060(3) 1.02148(19) 0.06018(11) 0.0220(6) Uani 1 1 d .
H17 H 0.8839 1.0710 0.0532 0.026 Uiso 1 1 calc R
H8 H 0.7242 1.0601 0.0463 0.026 Uiso 1 1 calc R
C13 C 0.7934(2) 0.9969(2) 0.12549(11) 0.0207(6) Uani 1 1 d .
H7 H 0.7878 1.0688 0.1475 0.025 Uiso 1 1 calc R
C14 C 0.9167(3) 0.9313(2) 0.14564(12) 0.0238(6) Uani 1 1 d .
H19 H 0.9994 0.9732 0.1359 0.029 Uiso 1 1 calc R
H18 H 0.9136 0.9208 0.1884 0.029 Uiso 1 1 calc R
C15 C 0.9185(2) 0.8176(2) 0.11531(11) 0.0194(5) Uani 1 1 d .
H5 H 1.0073 0.8046 0.0972 0.023 Uiso 1 1 calc R
H6 H 0.9019 0.7576 0.1441 0.023 Uiso 1 1 calc R
C16 C 0.6749(3) 0.82347(18) 0.09712(10) 0.0191(5) Uani 1 1 d .
H16A H 0.6578 0.7551 0.1202 0.023 Uiso 1 1 calc R
H21 H 0.6054 0.8286 0.0664 0.023 Uiso 1 1 calc R
C17 C 0.6667(3) 0.92699(19) 0.13723(10) 0.0201(5) Uani 1 1 d .
H22 H 0.6686 0.9013 0.1787 0.024 Uiso 1 1 calc R
C18 C 0.5407(3) 0.9916(2) 0.12742(13) 0.0298(7) Uani 1 1 d .
H23 H 0.5222 1.0162 0.0889 0.036 Uiso 1 1 calc R
C19 C 0.4532(3) 1.0169(3) 0.16829(16) 0.0471(9) Uani 1 1 d .
H1 H 0.4684 0.9937 0.2073 0.057 Uiso 1 1 calc R
H3 H 0.3750 1.0584 0.1588 0.057 Uiso 1 1 calc R
C20 C 0.8237(3) 0.7293(2) 0.29596(11) 0.0330(6) Uani 1 1 d .
H28 H 0.8362 0.6909 0.3333 0.049 Uiso 1 1 calc R
H29 H 0.7320 0.7586 0.2937 0.049 Uiso 1 1 calc R
H24 H 0.8878 0.7911 0.2929 0.049 Uiso 1 1 calc R
C21 C 0.8468(3) 0.6484(2) 0.24676(10) 0.0223(5) Uani 1 1 d .
C22 C 0.9750(3) 0.6075(2) 0.23469(11) 0.0233(6) Uani 1 1 d .
H27 H 1.0485 0.6310 0.2580 0.028 Uiso 1 1 calc R
C23 C 0.9973(3) 0.5334(2) 0.18944(11) 0.0220(6) Uani 1 1 d .
H26 H 1.0857 0.5070 0.1822 0.026 Uiso 1 1 calc R
C24 C 0.8925(3) 0.49706(19) 0.15452(11) 0.0180(5) Uani 1 1 d .
C25 C 0.7645(3) 0.5392(2) 0.16576(11) 0.0218(6) Uani 1 1 d .
H25 H 0.6912 0.5168 0.1420 0.026 Uiso 1 1 calc R
C26 C 0.7427(3) 0.6132(2) 0.21110(11) 0.0225(6) Uani 1 1 d .
H30 H 0.6545 0.6404 0.2179 0.027 Uiso 1 1 calc R
C27 C 0.9112(3) 0.4089(2) 0.10869(11) 0.0213(5) Uani 1 1 d .
C28 C 0.8396(3) 0.30120(19) 0.12356(11) 0.0295(6) Uani 1 1 d .
H31 H 0.8678 0.2759 0.1623 0.044 Uiso 1 1 calc R
H33 H 0.8623 0.2441 0.0946 0.044 Uiso 1 1 calc R
H32 H 0.7424 0.3138 0.1234 0.044 Uiso 1 1 calc R
C29 C 1.0412(3) 0.3994(2) 0.07467(11) 0.0247(6) Uani 1 1 d .
H34 H 1.1142 0.4523 0.0842 0.030 Uiso 1 1 calc R
H35 H 1.0716 0.3237 0.0634 0.030 Uiso 1 1 calc R
C30 C 0.9190(3) 0.44484(19) 0.04519(11) 0.0192(5) Uani 1 1 d .
C31 C 0.9122(2) 0.56876(19) 0.03109(10) 0.0164(5) Uani 1 1 d .
H1O1 H 1.125(4) 0.949(3) 0.0108(16) 0.063(13) Uiso 1 1 d .
N1 N 0.9084(2) 1.0470(2) -0.17921(12) 0.0415(7) Uani 1 1 d .
N2 N 0.8111(2) 0.81652(16) 0.06952(8) 0.0160(4) Uani 1 1 d .
O1 O 1.05963(19) 0.95891(15) 0.02505(8) 0.0248(4) Uani 1 1 d .
O2 O 0.79607(15) 0.60985(12) 0.02180(7) 0.0198(4) Uani 1 1 d .
O3 O 1.01809(17) 0.62251(13) 0.03166(7) 0.0242(4) Uani 1 1 d .
H1N2 H 0.815(3) 0.750(2) 0.0482(10) 0.018(6) Uiso 1 1 d .

loop_
_atom_site_aniso_label
_atom_site_aniso_U_11
_atom_site_aniso_U_22
_atom_site_aniso_U_33
_atom_site_aniso_U_23
_atom_site_aniso_U_13
_atom_site_aniso_U_12
Br1 0.03805(15) 0.01910(11) 0.02546(12) -0.00690(11) -0.00013(13) -0.00232(12)
C1 0.0246(16) 0.0414(18) 0.056(2) 0.0237(17) 0.0130(15) 0.0120(14)
C2 0.0244(15) 0.0318(15) 0.0352(16) 0.0092(13) 0.0074(12) 0.0097(12)
C3 0.0140(12) 0.0268(14) 0.0266(14) 0.0041(11) 0.0086(11) 0.0098(11)
C4 0.0151(13) 0.0390(16) 0.0206(13) 0.0007(12) 0.0033(10) 0.0116(11)
C5 0.0240(14) 0.0379(15) 0.0262(14) -0.0054(12) -0.0001(14) 0.0089(14)
C6 0.0295(17) 0.055(2) 0.0360(17) -0.0156(15) -0.0086(13) 0.0127(14)
C7 0.0301(18) 0.082(3) 0.0330(18) -0.0198(19) -0.0106(14) 0.0149(18)
C8 0.0281(15) 0.089(3) 0.0210(14) 0.0058(16) -0.0003(14) 0.021(2)
C9 0.0194(15) 0.054(2) 0.0273(16) 0.0097(14) 0.0054(11) 0.0155(14)
C10 0.0165(12) 0.0170(11) 0.0206(12) -0.0011(10) 0.0004(10) 0.0013(9)
C11 0.0209(12) 0.0141(10) 0.0165(12) 0.0019(8) 0.0045(11) 0.0026(11)
C12 0.0245(15) 0.0157(11) 0.0258(13) -0.0005(10) 0.0076(11) 0.0031(10)
C13 0.0251(15) 0.0151(11) 0.0219(13) -0.0059(10) 0.0036(10) -0.0013(10)
C14 0.0218(14) 0.0249(13) 0.0246(14) -0.0071(11) -0.0003(11) -0.0029(11)
C15 0.0160(12) 0.0213(12) 0.0210(13) 0.0031(10) -0.0040(10) -0.0002(10)
C16 0.0158(11) 0.0185(11) 0.0229(12) 0.0002(9) 0.0034(11) -0.0018(11)
C17 0.0215(12) 0.0207(11) 0.0180(11) -0.0014(9) 0.0019(12) 0.0006(12)
C18 0.0252(15) 0.0290(15) 0.0353(16) -0.0057(13) 0.0019(13) 0.0046(12)
C19 0.0289(17) 0.061(2) 0.051(2) -0.0248(18) 0.0045(15) 0.0068(16)
C20 0.0342(16) 0.0349(15) 0.0298(14) -0.0086(12) 0.0029(15) -0.0043(15)
C21 0.0253(14) 0.0216(11) 0.0201(11) 0.0034(11) 0.0028(10) -0.0035(13)
C22 0.0215(14) 0.0255(13) 0.0228(14) 0.0000(11) -0.0046(11) -0.0040(11)
C23 0.0196(13) 0.0213(13) 0.0250(14) 0.0030(11) -0.0028(11) 0.0012(11)
C24 0.0203(13) 0.0154(12) 0.0184(13) 0.0048(10) 0.0020(10) -0.0007(10)
C25 0.0196(13) 0.0239(13) 0.0217(13) 0.0019(11) -0.0005(11) -0.0060(11)
C26 0.0175(13) 0.0285(14) 0.0217(13) 0.0020(11) 0.0035(10) -0.0021(10)
C27 0.0251(14) 0.0150(12) 0.0238(14) 0.0016(11) 0.0011(11) 0.0015(10)
C28 0.0447(18) 0.0171(12) 0.0268(14) 0.0033(10) 0.0000(15) -0.0030(13)
C29 0.0227(14) 0.0205(12) 0.0309(14) -0.0011(11) 0.0010(11) 0.0073(11)
C30 0.0223(13) 0.0155(12) 0.0199(12) -0.0046(10) 0.0011(10) 0.0002(10)
C31 0.0212(13) 0.0154(11) 0.0127(11) -0.0015(9) 0.0003(9) -0.0008(10)
N1 0.0253(14) 0.0648(19) 0.0344(15) 0.0222(14) 0.0069(11) 0.0161(14)
N2 0.0184(11) 0.0134(9) 0.0162(10) -0.0014(8) -0.0006(9) 0.0005(8)
O1 0.0189(10) 0.0277(10) 0.0277(11) -0.0046(8) 0.0018(8) -0.0030(8)
O2 0.0173(9) 0.0162(8) 0.0258(10) -0.0004(7) -0.0036(7) 0.0020(6)
O3 0.0188(9) 0.0212(10) 0.0327(10) 0.0017(7) 0.0031(8) -0.0031(7)

loop_
_atom_type_symbol
_atom_type_description
_atom_type_scat_dispersion_real
_atom_type_scat_dispersion_imag
_atom_type_scat_source
C C 0.0033 0.0016 'International Tables Vol C Tables 4.2.6.8 and 6.1.1.4'
H H 0.0000 0.0000 'International Tables Vol C Tables 4.2.6.8 and 6.1.1.4'
N N 0.0061 0.0033 'International Tables Vol C Tables 4.2.6.8 and 6.1.1.4'
O O 0.0106 0.0060 'International Tables Vol C Tables 4.2.6.8 and 6.1.1.4'
Br Br -0.2901 2.4595 'International Tables Vol C Tables 4.2.6.8 and 6.1.1.4'

loop_
_geom_angle_atom_site_label_1
_geom_angle_atom_site_label_2
_geom_angle_atom_site_label_3
_geom_angle
_geom_angle_site_symmetry_1
_geom_angle_site_symmetry_3
N1 C1 C2 125.0(3) . .
N1 C1 H12 117.5 . .
C2 C1 H12 117.5 . .
C3 C2 C1 118.9(3) . .
C3 C2 H13 120.5 . .
C1 C2 H13 120.5 . .
C2 C3 C4 118.4(2) . .
C2 C3 C10 121.2(2) . .
C4 C3 C10 120.3(2) . .
C5 C4 C9 118.7(3) . .
C5 C4 C3 123.8(2) . .
C9 C4 C3 117.5(3) . .
C6 C5 C4 120.5(3) . .
C6 C5 H11 119.8 . .
C4 C5 H11 119.8 . .
C5 C6 C7 120.2(3) . .
C5 C6 H16 119.9 . .
C7 C6 H16 119.9 . .
C8 C7 C6 120.9(3) . .
C8 C7 H2 119.6 . .
C6 C7 H2 119.6 . .
C7 C8 C9 120.4(3) . .
C7 C8 H15 119.8 . .
C9 C8 H15 119.8 . .
N1 C9 C8 118.0(3) . .
N1 C9 C4 122.9(3) . .
C8 C9 C4 119.1(3) . .
O1 C10 C3 112.5(2) . .
O1 C10 C11 109.23(19) . .
C3 C10 C11 108.34(19) . .
O1 C10 H10 108.9 . .
C3 C10 H10 108.9 . .
C11 C10 H10 108.9 . .
N2 C11 C10 111.21(18) . .
N2 C11 C12 107.70(17) . .
C10 C11 C12 113.8(2) . .
N2 C11 H9 108.0 . .
C10 C11 H9 108.0 . .
C12 C11 H9 108.0 . .
C13 C12 C11 109.61(19) . .
C13 C12 H17 109.7 . .
C11 C12 H17 109.7 . .
C13 C12 H8 109.7 . .
C11 C12 H8 109.7 . .
H17 C12 H8 108.2 . .
C14 C13 C12 109.2(2) . .
C14 C13 C17 109.0(2) . .
C12 C13 C17 110.1(2) . .
C14 C13 H7 109.5 . .
C12 C13 H7 109.5 . .
C17 C13 H7 109.5 . .
C15 C14 C13 109.2(2) . .
C15 C14 H19 109.8 . .
C13 C14 H19 109.8 . .
C15 C14 H18 109.8 . .
C13 C14 H18 109.8 . .
H19 C14 H18 108.3 . .
N2 C15 C14 108.60(19) . .
N2 C15 H5 110.0 . .
C14 C15 H5 110.0 . .
N2 C15 H6 110.0 . .
C14 C15 H6 110.0 . .
H5 C15 H6 108.4 . .
N2 C16 C17 110.1(2) . .
N2 C16 H16A 109.6 . .
C17 C16 H16A 109.6 . .
N2 C16 H21 109.6 . .
C17 C16 H21 109.6 . .
H16A C16 H21 108.2 . .
C18 C17 C13 112.41(19) . .
C18 C17 C16 111.8(2) . .
C13 C17 C16 106.8(2) . .
C18 C17 H22 108.6 . .
C13 C17 H22 108.6 . .
C16 C17 H22 108.6 . .
C19 C18 C17 124.7(3) . .
C19 C18 H23 117.7 . .
C17 C18 H23 117.7 . .
C18 C19 H1 120.0 . .
C18 C19 H3 120.0 . .
H1 C19 H3 120.0 . .
C21 C20 H28 109.5 . .
C21 C20 H29 109.5 . .
H28 C20 H29 109.5 . .
C21 C20 H24 109.5 . .
H28 C20 H24 109.5 . .
H29 C20 H24 109.5 . .
C26 C21 C22 117.4(2) . .
C26 C21 C20 121.6(2) . .
C22 C21 C20 121.0(2) . .
C23 C22 C21 121.4(2) . .
C23 C22 H27 119.3 . .
C21 C22 H27 119.3 . .
C22 C23 C24 121.0(2) . .
C22 C23 H26 119.5 . .
C24 C23 H26 119.5 . .
C23 C24 C25 117.9(2) . .
C23 C24 C27 122.2(2) . .
C25 C24 C27 119.8(2) . .
C26 C25 C24 120.9(2) . .
C26 C25 H25 119.5 . .
C24 C25 H25 119.5 . .
C25 C26 C21 121.4(2) . .
C25 C26 H30 119.3 . .
C21 C26 H30 119.3 . .
C24 C27 C28 112.6(2) . .
C24 C27 C29 121.3(2) . .
C28 C27 C29 117.0(2) . .
C24 C27 C30 118.6(2) . .
C28 C27 C30 118.8(2) . .
C29 C27 C30 58.94(16) . .
C27 C28 H31 109.5 . .
C27 C28 H33 109.5 . .
H31 C28 H33 109.5 . .
C27 C28 H32 109.5 . .
H31 C28 H32 109.5 . .
H33 C28 H32 109.5 . .
C30 C29 C27 60.71(16) . .
C30 C29 H34 117.7 . .
C27 C29 H34 117.7 . .
C30 C29 H35 117.7 . .
C27 C29 H35 117.7 . .
H34 C29 H35 114.8 . .
C29 C30 C31 119.2(2) . .
C29 C30 C27 60.35(17) . .
C31 C30 C27 118.5(2) . .
C29 C30 Br1 118.64(17) . .
C31 C30 Br1 112.32(17) . .
C27 C30 Br1 118.72(17) . .
O3 C31 O2 125.1(2) . 1
O3 C31 O2 125.1(2) . .
O3 C31 C30 117.9(2) . .
O2 C31 C30 116.9(2) 1 .
O2 C31 C30 116.9(2) . .
C1 N1 C9 117.0(3) . .
C16 N2 C15 110.40(18) . .
C16 N2 C11 108.40(18) . .
C15 N2 C11 112.88(18) . .
C16 N2 H1N2 107.8(16) . .
C15 N2 H1N2 110.1(16) . .
C11 N2 H1N2 107.0(14) . .
C10 O1 H1O1 109(3) . .

loop_
_geom_bond_atom_site_label_1
_geom_bond_atom_site_label_2
_geom_bond_distance
_geom_bond_site_symmetry_2
Br1 C30 1.937(2) .
C1 N1 1.306(4) .
C1 C2 1.412(4) .
C1 H12 0.9500 .
C2 C3 1.365(4) .
C2 H13 0.9500 .
C3 C4 1.431(4) .
C3 C10 1.511(3) .
C4 C5 1.411(4) .
C4 C9 1.418(4) .
C5 C6 1.369(4) .
C5 H11 0.9500 .
C6 C7 1.401(5) .
C6 H16 0.9500 .
C7 C8 1.353(5) .
C7 H2 0.9500 .
C8 C9 1.414(4) .
C8 H15 0.9500 .
C9 N1 1.365(4) .
C10 O1 1.414(3) .
C10 C11 1.540(3) .
C10 H10 1.0000 .
C11 N2 1.509(3) .
C11 C12 1.544(3) .
C11 H9 1.0000 .
C12 C13 1.532(4) .
C12 H17 0.9900 .
C12 H8 0.9900 .
C13 C14 1.530(4) .
C13 C17 1.538(3) .
C13 H7 1.0000 .
C14 C15 1.529(3) .
C14 H19 0.9900 .
C14 H18 0.9900 .
C15 N2 1.499(3) .
C15 H5 0.9900 .
C15 H6 0.9900 .
C16 N2 1.499(3) .
C16 C17 1.547(3) .
C16 H16A 0.9900 .
C16 H21 0.9900 .
C17 C18 1.492(4) .
C17 H22 1.0000 .
C18 C19 1.315(4) .
C18 H23 0.9500 .
C19 H1 0.9500 .
C19 H3 0.9500 .
C20 C21 1.506(3) .
C20 H28 0.9800 .
C20 H29 0.9800 .
C20 H24 0.9800 .
C21 C26 1.387(3) .
C21 C22 1.395(4) .
C22 C23 1.384(4) .
C22 H27 0.9500 .
C23 C24 1.386(3) .
C23 H26 0.9500 .
C24 C25 1.395(3) .
C24 C27 1.502(3) .
C25 C26 1.384(3) .
C25 H25 0.9500 .
C26 H30 0.9500 .
C27 C28 1.513(3) .
C27 C29 1.516(4) .
C27 C30 1.522(4) .
C28 H31 0.9800 .
C28 H33 0.9800 .
C28 H32 0.9800 .
C29 C30 1.495(3) .
C29 H34 0.9900 .
C29 H35 0.9900 .
C30 C31 1.521(3) .
C31 O3 1.236(3) .
C31 O2 1.275(3) 1
C31 O2 1.275(3) .
N2 H1N2 0.94(2) .
O1 H1O1 0.74(4) .

loop_
_geom_hbond_atom_site_label_D
_geom_hbond_atom_site_label_H
_geom_hbond_atom_site_label_A
_geom_hbond_distance_DH
_geom_hbond_distance_HA
_geom_hbond_distance_DA
_geom_hbond_angle_DHA
_geom_hbond_site_symmetry_A
N2 H1N2 O2 0.94(2) 1.79(2) 2.712(2) 166(2) 1
O1 H1O1 O2 0.74(4) 1.99(4) 2.716(3) 168(4) 2_565

loop_
_geom_torsion_atom_site_label_1
_geom_torsion_atom_site_label_2
_geom_torsion_atom_site_label_3
_geom_torsion_atom_site_label_4
_geom_torsion
_geom_torsion_site_symmetry_4
N1 C1 C2 C3 -3.2(4) .
C1 C2 C3 C4 -0.9(4) .
C1 C2 C3 C10 179.3(2) .
C2 C3 C4 C5 -175.5(2) .
C10 C3 C4 C5 4.2(4) .
C2 C3 C4 C9 4.3(4) .
C10 C3 C4 C9 -176.0(2) .
C9 C4 C5 C6 3.1(4) .
C3 C4 C5 C6 -177.1(3) .
C4 C5 C6 C7 1.2(4) .
C5 C6 C7 C8 -3.0(5) .
C6 C7 C8 C9 0.3(5) .
C7 C8 C9 N1 -177.2(3) .
C7 C8 C9 C4 4.0(4) .
C5 C4 C9 N1 175.6(2) .
C3 C4 C9 N1 -4.2(4) .
C5 C4 C9 C8 -5.7(4) .
C3 C4 C9 C8 174.5(2) .
C2 C3 C10 O1 -24.4(3) .
C4 C3 C10 O1 155.9(2) .
C2 C3 C10 C11 96.4(3) .
C4 C3 C10 C11 -83.3(3) .
O1 C10 C11 N2 -87.0(2) .
C3 C10 C11 N2 150.19(19) .
O1 C10 C11 C12 34.9(3) .
C3 C10 C11 C12 -88.0(2) .
N2 C11 C12 C13 5.1(3) .
C10 C11 C12 C13 -118.7(2) .
C11 C12 C13 C14 56.1(3) .
C11 C12 C13 C17 -63.4(3) .
C12 C13 C14 C15 -64.5(3) .
C17 C13 C14 C15 55.7(3) .
C13 C14 C15 N2 8.6(3) .
C14 C13 C17 C18 171.1(2) .
C12 C13 C17 C18 -69.2(2) .
C14 C13 C17 C16 -65.9(2) .
C12 C13 C17 C16 53.8(2) .
N2 C16 C17 C18 133.4(2) .
N2 C16 C17 C13 10.0(3) .
C13 C17 C18 C19 -115.3(3) .
C16 C17 C18 C19 124.6(3) .
C26 C21 C22 C23 -0.9(4) .
C20 C21 C22 C23 -179.8(2) .
C21 C22 C23 C24 -0.1(4) .
C22 C23 C24 C25 1.2(4) .
C22 C23 C24 C27 -174.3(2) .
C23 C24 C25 C26 -1.2(4) .
C27 C24 C25 C26 174.3(2) .
C24 C25 C26 C21 0.2(4) .
C22 C21 C26 C25 0.8(4) .
C20 C21 C26 C25 179.7(2) .
C23 C24 C27 C28 111.6(3) .
C25 C24 C27 C28 -63.8(3) .
C23 C24 C27 C29 -34.3(3) .
C25 C24 C27 C29 150.4(2) .
C23 C24 C27 C30 -103.4(3) .
C25 C24 C27 C30 81.3(3) .
C24 C27 C29 C30 -106.7(2) .
C28 C27 C29 C30 108.9(3) .
C27 C29 C30 C31 108.1(2) .
C27 C29 C30 Br1 -108.6(2) .
C24 C27 C30 C29 111.3(3) .
C28 C27 C30 C29 -105.9(3) .
C24 C27 C30 C31 2.0(4) .
C28 C27 C30 C31 144.8(2) .
C29 C27 C30 C31 -109.3(3) .
C24 C27 C30 Br1 -140.3(2) .
C28 C27 C30 Br1 2.6(3) .
C29 C27 C30 Br1 108.5(2) .
C29 C30 C31 O3 16.8(3) .
C27 C30 C31 O3 86.9(3) .
Br1 C30 C31 O3 -128.6(2) .
C29 C30 C31 O2 -160.5(2) 1
C27 C30 C31 O2 -90.5(3) 1
Br1 C30 C31 O2 54.0(3) 1
C29 C30 C31 O2 -160.5(2) .
C27 C30 C31 O2 -90.5(3) .
Br1 C30 C31 O2 54.0(3) .
C2 C1 N1 C9 3.5(4) .
C8 C9 N1 C1 -178.4(3) .
C4 C9 N1 C1 0.4(4) .
C17 C16 N2 C15 54.9(2) .
C17 C16 N2 C11 -69.2(2) .
C14 C15 N2 C16 -65.9(2) .
C14 C15 N2 C11 55.6(2) .
C10 C11 N2 C16 -175.59(18) .
C12 C11 N2 C16 59.1(2) .
C10 C11 N2 C15 61.8(2) .
C12 C11 N2 C15 -63.5(2) .
O3 C31 O2 O2 0.00(7) 1
C30 C31 O2 O2 0.00(3) 1
